data_7224252
loop_
_publ_author_name
'Zhou, Yanxu'
'Shen, Yingzhong'
'Zhao, Jing'
'Wang, Yulong'
'Peng, Ling'
'Tao, Xian'

_publ_section_title
;
 Heteroleptic lanthanide amides complexes bearing carbon-bridged
 bis(phenolate) ligands: synthesis, structure and their application in the
 polymerization of \e-caprolactone
;
_journal_name_full 'RSC Adv.'
_journal_paper_doi 10.1039/C5RA23520K
_journal_year 2016
_chemical_formula_sum 'C47 H67 Gd N2 O6'
_chemical_formula_weight 913.28
_chemical_name_systematic
; 
 ? 
;
_space_group_IT_number 2
_symmetry_cell_setting triclinic
_symmetry_space_group_name_Hall '-P 1'
_symmetry_space_group_name_H-M 'P -1'
_atom_sites_solution_hydrogens geom
_atom_sites_solution_primary direct
_atom_sites_solution_secondary difmap
_audit_creation_method SHELXL-97
_audit_update_record
;
2014-07-10 deposited with the CCDC.
2016-02-05 downloaded from the CCDC.
;
_cell_angle_alpha 75.129(2)
_cell_angle_beta 69.752(2)
_cell_angle_gamma 62.759(2)
_cell_formula_units_Z 2
_cell_length_a 13.348(2)
_cell_length_b 14.064(3)
_cell_length_c 16.293(3)
_cell_measurement_temperature 296(2)
_cell_volume 2533.6(8)
_computing_structure_refinement 'SHELXL-97 (Sheldrick, 1997)'
_computing_structure_solution 'SHELXS-97 (Sheldrick, 1990)'
_diffrn_ambient_temperature 296(2)
_diffrn_measured_fraction_theta_full 0.984
_diffrn_measured_fraction_theta_max 0.984
_diffrn_radiation_monochromator graphite
_diffrn_radiation_source 'fine-focus sealed tube'
_diffrn_radiation_type MoK\a
_diffrn_radiation_wavelength 0.71073
_diffrn_reflns_av_R_equivalents 0.0000
_diffrn_reflns_av_sigmaI/netI 0.0516
_diffrn_reflns_limit_h_max 15
_diffrn_reflns_limit_h_min -14
_diffrn_reflns_limit_k_max 16
_diffrn_reflns_limit_k_min -15
_diffrn_reflns_limit_l_max 19
_diffrn_reflns_limit_l_min 0
_diffrn_reflns_number 8764
_diffrn_reflns_theta_full 25.00
_diffrn_reflns_theta_max 25.00
_diffrn_reflns_theta_min 1.34
_exptl_absorpt_coefficient_mu 1.351
_exptl_absorpt_correction_T_max 0.771
_exptl_absorpt_correction_T_min 0.763
_exptl_absorpt_correction_type multi-scan
_exptl_absorpt_process_details sadabs
_exptl_crystal_colour Colorless
_exptl_crystal_density_diffrn 1.197
_exptl_crystal_density_method 'not measured'
_exptl_crystal_description Prism
_exptl_crystal_F_000 950
_exptl_crystal_size_max 0.2000
_exptl_crystal_size_mid 0.2000
_exptl_crystal_size_min 0.2000
_platon_squeeze_details
;
;
_refine_diff_density_max 1.894
_refine_diff_density_min -1.193
_refine_diff_density_rms 0.171
_refine_ls_extinction_method none
_refine_ls_goodness_of_fit_ref 1.051
_refine_ls_hydrogen_treatment mixed
_refine_ls_matrix_type full
_refine_ls_number_parameters 579
_refine_ls_number_reflns 8764
_refine_ls_number_restraints 279
_refine_ls_restrained_S_all 1.050
_refine_ls_R_factor_all 0.0735
_refine_ls_R_factor_gt 0.0594
_refine_ls_shift/su_max 0.000
_refine_ls_shift/su_mean 0.000
_refine_ls_structure_factor_coef Fsqd
_refine_ls_weighting_details 'calc w=1/[\s^2^(Fo^2^)+(0.1414P)^2^+3.0704P] where P=(Fo^2^+2Fc^2^)/3'
_refine_ls_weighting_scheme calc
_refine_ls_wR_factor_gt 0.1948
_refine_ls_wR_factor_ref 0.2048
_reflns_number_gt 7103
_reflns_number_total 8764
_reflns_threshold_expression >2sigma(I)
_cod_data_source_file c5ra23520k2.cif
_cod_data_source_block 140626a_0m
_cod_depositor_comments
;
The following automatic conversions were performed:

'_symmetry_cell_setting' value 'Triclinic' changed to 'triclinic'
according to
/usr/data/users/saulius/crontab/automatic-downloads/rss-feeds/RSC/lib/dictionaries/cif_core.dic
dictionary named 'cif_core.dic' version 2.4.2 from 2011-04-26.

'_exptl_absorpt_correction_type' value 'Multi-scan' changed to
'multi-scan' according to
/usr/data/users/saulius/crontab/automatic-downloads/rss-feeds/RSC/lib/dictionaries/cif_core.dic
dictionary named 'cif_core.dic' version 2.4.2 from 2011-04-26.

Automatic conversion script
Id: cif_fix_values 4268 2015-11-12 08:31:59Z antanas 
;
_cod_original_sg_symbol_H-M P-1
_cod_database_code 7224252

loop_
_symmetry_equiv_pos_as_xyz
'x, y, z'
'-x, -y, -z'

loop_
_atom_site_label
_atom_site_type_symbol
_atom_site_fract_x
_atom_site_fract_y
_atom_site_fract_z
_atom_site_U_iso_or_equiv
_atom_site_adp_type
_atom_site_occupancy
_atom_site_symmetry_multiplicity
_atom_site_calc_flag
_atom_site_refinement_flags
_atom_site_disorder_assembly
_atom_site_disorder_group
C30 C 0.285(4) 0.149(2) 0.499(3) 0.101(5) Uani 0.27(3) 1 d PDU A 1
H30A H 0.2058 0.1560 0.5267 0.151 Uiso 0.27(3) 1 calc PR A 1
H30B H 0.2839 0.2139 0.4606 0.151 Uiso 0.27(3) 1 calc PR A 1
H30C H 0.3221 0.1386 0.5436 0.151 Uiso 0.27(3) 1 calc PR A 1
C30' C 0.361(2) 0.1148(15) 0.5047(11) 0.101(5) Uani 0.73(3) 1 d PDU A 2
H30D H 0.2869 0.1465 0.5465 0.151 Uiso 0.73(3) 1 calc PR A 2
H30E H 0.3852 0.1703 0.4693 0.151 Uiso 0.73(3) 1 calc PR A 2
H30F H 0.4179 0.0652 0.5356 0.151 Uiso 0.73(3) 1 calc PR A 2
C43 C 0.222(2) 0.4873(15) 0.1433(17) 0.075(4) Uani 0.46(3) 1 d PDU B 1
C44 C 0.296(3) 0.504(3) 0.052(2) 0.117(7) Uani 0.46(3) 1 d PDU B 1
H44A H 0.3548 0.5232 0.0553 0.176 Uiso 0.46(3) 1 calc PR B 1
H44B H 0.2475 0.5615 0.0175 0.176 Uiso 0.46(3) 1 calc PR B 1
H44C H 0.3324 0.4393 0.0247 0.176 Uiso 0.46(3) 1 calc PR B 1
C45 C 0.175(3) 0.546(3) 0.2107(17) 0.093(6) Uani 0.46(3) 1 d PDU B 1
H45 H 0.1727 0.6135 0.2077 0.111 Uiso 0.46(3) 1 calc PR B 1
C46 C 0.132(3) 0.4899(18) 0.2839(18) 0.086(5) Uani 0.46(3) 1 d PDU B 1
C47 C 0.084(4) 0.512(3) 0.377(2) 0.121(8) Uani 0.46(3) 1 d PDU B 1
H47A H 0.0049 0.5172 0.3982 0.182 Uiso 0.46(3) 1 calc PR B 1
H47B H 0.0850 0.5778 0.3817 0.182 Uiso 0.46(3) 1 calc PR B 1
H47C H 0.1307 0.4536 0.4122 0.182 Uiso 0.46(3) 1 calc PR B 1
C43' C 0.185(2) 0.5020(12) 0.1371(14) 0.075(4) Uani 0.54(3) 1 d PDU B 2
C44' C 0.242(3) 0.522(3) 0.0409(16) 0.117(7) Uani 0.54(3) 1 d PDU B 2
H44D H 0.2737 0.4567 0.0142 0.176 Uiso 0.54(3) 1 calc PR B 2
H44E H 0.3033 0.5428 0.0343 0.176 Uiso 0.54(3) 1 calc PR B 2
H44F H 0.1847 0.5778 0.0127 0.176 Uiso 0.54(3) 1 calc PR B 2
C45' C 0.135(2) 0.565(2) 0.2009(15) 0.093(6) Uani 0.54(3) 1 d PDU B 2
H45' H 0.1278 0.6353 0.1966 0.111 Uiso 0.54(3) 1 calc PR B 2
C46' C 0.096(2) 0.5063(13) 0.2730(16) 0.086(5) Uani 0.54(3) 1 d PDU B 2
C47' C 0.025(3) 0.548(3) 0.3590(19) 0.121(8) Uani 0.54(3) 1 d PDU B 2
H47D H -0.0552 0.5602 0.3678 0.182 Uiso 0.54(3) 1 calc PR B 2
H47E H 0.0287 0.6139 0.3595 0.182 Uiso 0.54(3) 1 calc PR B 2
H47F H 0.0545 0.4956 0.4053 0.182 Uiso 0.54(3) 1 calc PR B 2
C32 C 0.4055(16) 0.1291(13) -0.0555(8) 0.075(5) Uani 0.514(12) 1 d PDU C 1
H32A H 0.4841 0.1204 -0.0621 0.090 Uiso 0.514(12) 1 calc PR C 1
H32B H 0.4097 0.0810 -0.0911 0.090 Uiso 0.514(12) 1 calc PR C 1
C33 C 0.3331(19) 0.2422(13) -0.0833(8) 0.085(5) Uani 0.514(12) 1 d PDU C 1
H33A H 0.3811 0.2830 -0.1082 0.102 Uiso 0.514(12) 1 calc PR C 1
H33B H 0.2987 0.2447 -0.1279 0.102 Uiso 0.514(12) 1 calc PR C 1
C34 C 0.2404(16) 0.2888(10) -0.0053(8) 0.072(5) Uani 0.514(12) 1 d PDU C 1
H34A H 0.2480 0.3493 0.0061 0.086 Uiso 0.514(12) 1 calc PR C 1
H34B H 0.1642 0.3144 -0.0154 0.086 Uiso 0.514(12) 1 calc PR C 1
C35 C -0.1050(13) 0.2906(12) 0.2116(18) 0.089(5) Uani 0.514(12) 1 d PDU C 1
H35A H -0.1093 0.2440 0.2669 0.107 Uiso 0.514(12) 1 calc PR C 1
H35B H -0.0861 0.2495 0.1647 0.107 Uiso 0.514(12) 1 calc PR C 1
C36 C -0.2190(12) 0.3845(17) 0.2146(19) 0.101(6) Uani 0.514(12) 1 d PDU C 1
H36A H -0.2675 0.3914 0.2748 0.122 Uiso 0.514(12) 1 calc PR C 1
H36B H -0.2604 0.3771 0.1797 0.122 Uiso 0.514(12) 1 calc PR C 1
C37 C -0.1892(16) 0.4795(14) 0.1773(19) 0.109(7) Uani 0.514(12) 1 d PDU C 1
H37A H -0.2505 0.5432 0.2038 0.131 Uiso 0.514(12) 1 calc PR C 1
H37B H -0.1785 0.4934 0.1141 0.131 Uiso 0.514(12) 1 calc PR C 1
C38 C -0.0767(17) 0.4498(9) 0.199(2) 0.113(7) Uani 0.514(12) 1 d PDU C 1
H38A H -0.0313 0.4872 0.1564 0.136 Uiso 0.514(12) 1 calc PR C 1
H38B H -0.0922 0.4673 0.2574 0.136 Uiso 0.514(12) 1 calc PR C 1
C39 C 0.090(2) 0.2541(17) 0.4467(8) 0.082(5) Uani 0.514(12) 1 d PDU C 1
H39A H 0.0459 0.3315 0.4437 0.098 Uiso 0.514(12) 1 calc PR C 1
H39B H 0.1722 0.2389 0.4358 0.098 Uiso 0.514(12) 1 calc PR C 1
C40 C 0.048(2) 0.2007(19) 0.5351(8) 0.092(5) Uani 0.514(12) 1 d PDU C 1
H40A H 0.1108 0.1599 0.5633 0.110 Uiso 0.514(12) 1 calc PR C 1
H40B H -0.0144 0.2544 0.5725 0.110 Uiso 0.514(12) 1 calc PR C 1
C41 C 0.003(2) 0.1273(17) 0.5220(8) 0.068(7) Uani 0.514(12) 1 d PDU C 1
H41A H 0.0354 0.0567 0.5540 0.082 Uiso 0.514(12) 1 calc PR C 1
H41B H -0.0815 0.1559 0.5434 0.082 Uiso 0.514(12) 1 calc PR C 1
C42 C 0.040(2) 0.1195(15) 0.4266(9) 0.065(4) Uani 0.514(12) 1 d PDU C 1
H42A H -0.0241 0.1246 0.4078 0.078 Uiso 0.514(12) 1 calc PR C 1
H42B H 0.1052 0.0512 0.4132 0.078 Uiso 0.514(12) 1 calc PR C 1
C32' C 0.3738(18) 0.1199(14) -0.0593(6) 0.075(5) Uani 0.486(12) 1 d PDU C 2
H32C H 0.4509 0.1203 -0.0856 0.090 Uiso 0.486(12) 1 calc PR C 2
H32D H 0.3718 0.0620 -0.0798 0.090 Uiso 0.486(12) 1 calc PR C 2
C33' C 0.2838(19) 0.2243(15) -0.0843(8) 0.085(5) Uani 0.486(12) 1 d PDU C 2
H33C H 0.3206 0.2709 -0.1235 0.102 Uiso 0.486(12) 1 calc PR C 2
H33D H 0.2398 0.2133 -0.1148 0.102 Uiso 0.486(12) 1 calc PR C 2
C34' C 0.2049(16) 0.2746(13) -0.0036(8) 0.072(5) Uani 0.486(12) 1 d PDU C 2
H34C H 0.2018 0.3460 -0.0080 0.086 Uiso 0.486(12) 1 calc PR C 2
H34D H 0.1265 0.2811 0.0049 0.086 Uiso 0.486(12) 1 calc PR C 2
C35' C -0.1118(13) 0.3033(14) 0.2569(15) 0.089(5) Uani 0.486(12) 1 d PDU C 2
H35C H -0.1022 0.2817 0.3161 0.107 Uiso 0.486(12) 1 calc PR C 2
H35D H -0.1151 0.2449 0.2381 0.107 Uiso 0.486(12) 1 calc PR C 2
C36' C -0.2200(12) 0.4030(17) 0.2541(19) 0.101(6) Uani 0.486(12) 1 d PDU C 2
H36C H -0.2702 0.4164 0.3131 0.122 Uiso 0.486(12) 1 calc PR C 2
H36D H -0.2629 0.3966 0.2199 0.122 Uiso 0.486(12) 1 calc PR C 2
C37' C -0.1806(18) 0.4920(13) 0.2118(18) 0.109(7) Uani 0.486(12) 1 d PDU C 2
H37C H -0.1726 0.5220 0.2554 0.131 Uiso 0.486(12) 1 calc PR C 2
H37D H -0.2356 0.5490 0.1811 0.131 Uiso 0.486(12) 1 calc PR C 2
C38' C -0.0634(17) 0.4394(13) 0.1476(16) 0.113(7) Uani 0.486(12) 1 d PDU C 2
H38C H -0.0727 0.4354 0.0923 0.136 Uiso 0.486(12) 1 calc PR C 2
H38D H -0.0146 0.4781 0.1362 0.136 Uiso 0.486(12) 1 calc PR C 2
C39' C 0.028(2) 0.2862(14) 0.4459(10) 0.082(5) Uani 0.486(12) 1 d PDU C 2
H39C H -0.0286 0.3550 0.4271 0.098 Uiso 0.486(12) 1 calc PR C 2
H39D H 0.0909 0.2978 0.4529 0.098 Uiso 0.486(12) 1 calc PR C 2
C40' C -0.028(2) 0.2362(19) 0.5306(9) 0.092(5) Uani 0.486(12) 1 d PDU C 2
H40C H -0.1119 0.2790 0.5472 0.110 Uiso 0.486(12) 1 calc PR C 2
H40D H 0.0036 0.2317 0.5774 0.110 Uiso 0.486(12) 1 calc PR C 2
C41' C -0.004(4) 0.126(2) 0.5161(12) 0.19(3) Uani 0.486(12) 1 d PDU C 2
H41C H 0.0677 0.0724 0.5309 0.230 Uiso 0.486(12) 1 calc PR C 2
H41D H -0.0678 0.1052 0.5503 0.230 Uiso 0.486(12) 1 calc PR C 2
C42' C 0.009(2) 0.1394(17) 0.4195(12) 0.065(4) Uani 0.486(12) 1 d PDU C 2
H42C H -0.0671 0.1736 0.4073 0.078 Uiso 0.486(12) 1 calc PR C 2
H42D H 0.0522 0.0704 0.3963 0.078 Uiso 0.486(12) 1 calc PR C 2
Gd1 Gd 0.18340(3) 0.22714(3) 0.22495(2) 0.04261(17) Uani 1 1 d . B .
O1 O 0.1655(4) 0.0739(4) 0.2381(3) 0.0413(11) Uani 1 1 d . . .
O2 O 0.3621(5) 0.1527(4) 0.2281(3) 0.0487(12) Uani 1 1 d . . .
O3 O 0.3485(8) 0.0579(7) 0.4486(5) 0.094(2) Uani 1 1 d D . .
O4 O 0.2516(5) 0.2049(5) 0.0707(3) 0.0625(15) Uani 1 1 d D . .
O5 O -0.0137(6) 0.3302(5) 0.1957(6) 0.087(2) Uani 1 1 d D . .
O6 O 0.0746(6) 0.2099(5) 0.3805(3) 0.0704(17) Uani 1 1 d D . .
N1 N 0.1935(7) 0.3999(6) 0.1713(6) 0.074(2) Uani 1 1 d D . .
N2 N 0.1363(7) 0.4030(6) 0.2589(6) 0.072(2) Uani 1 1 d D B .
C1 C 0.2286(6) -0.0318(5) 0.2312(4) 0.0365(15) Uani 1 1 d . . .
C2 C 0.1975(7) -0.0871(6) 0.1871(5) 0.0425(16) Uani 1 1 d . . .
C3 C 0.0813(7) -0.0323(6) 0.1591(5) 0.0470(17) Uani 1 1 d . . .
C4 C 0.0827(8) 0.0627(8) 0.0880(6) 0.064(2) Uani 1 1 d . . .
H4A H 0.0078 0.1004 0.0755 0.097 Uiso 1 1 calc R . .
H4B H 0.1419 0.0366 0.0354 0.097 Uiso 1 1 calc R . .
H4C H 0.0993 0.1108 0.1085 0.097 Uiso 1 1 calc R . .
C5 C 0.0612(8) -0.1102(8) 0.1224(6) 0.065(2) Uani 1 1 d . . .
H5A H 0.0686 -0.1742 0.1633 0.098 Uiso 1 1 calc R . .
H5B H 0.1182 -0.1287 0.0671 0.098 Uiso 1 1 calc R . .
H5C H -0.0158 -0.0764 0.1136 0.098 Uiso 1 1 calc R . .
C6 C -0.0198(7) 0.0034(8) 0.2409(5) 0.060(2) Uani 1 1 d . . .
H6A H -0.0102 0.0517 0.2668 0.090 Uiso 1 1 calc R . .
H6B H -0.0206 -0.0585 0.2827 0.090 Uiso 1 1 calc R . .
H6C H -0.0922 0.0394 0.2247 0.090 Uiso 1 1 calc R . .
C7 C 0.2732(7) -0.1937(6) 0.1740(5) 0.0489(18) Uani 1 1 d . . .
H7 H 0.2548 -0.2296 0.1446 0.059 Uiso 1 1 calc R . .
C8 C 0.3738(7) -0.2491(6) 0.2020(5) 0.0525(19) Uani 1 1 d . . .
C9 C 0.4533(10) -0.3635(8) 0.1824(7) 0.080(3) Uani 1 1 d . . .
H9A H 0.4084 -0.3975 0.1765 0.120 Uiso 1 1 calc R . .
H9B H 0.4890 -0.4026 0.2298 0.120 Uiso 1 1 calc R . .
H9C H 0.5129 -0.3632 0.1285 0.120 Uiso 1 1 calc R . .
C10 C 0.3962(6) -0.1960(6) 0.2493(5) 0.0451(17) Uani 1 1 d . . .
H10 H 0.4621 -0.2324 0.2706 0.054 Uiso 1 1 calc R . .
C11 C 0.3240(6) -0.0898(5) 0.2665(4) 0.0344(14) Uani 1 1 d . . .
C12 C 0.3498(6) -0.0387(6) 0.3247(4) 0.0384(15) Uani 1 1 d . A .
H12 H 0.2895 0.0351 0.3267 0.046 Uiso 1 1 calc R . .
C13 C 0.4659(6) -0.0273(6) 0.2846(4) 0.0412(16) Uani 1 1 d . . .
C14 C 0.4649(6) 0.0713(6) 0.2383(4) 0.0405(16) Uani 1 1 d . . .
C15 C 0.5716(7) 0.0866(7) 0.2028(5) 0.0457(18) Uani 1 1 d . . .
C16 C 0.5712(8) 0.1971(7) 0.1571(6) 0.057(2) Uani 1 1 d . . .
C17 C 0.4924(10) 0.2829(8) 0.2205(7) 0.078(3) Uani 1 1 d . . .
H17A H 0.4130 0.2912 0.2347 0.117 Uiso 1 1 calc R . .
H17B H 0.4973 0.3503 0.1931 0.117 Uiso 1 1 calc R . .
H17C H 0.5175 0.2609 0.2735 0.117 Uiso 1 1 calc R . .
C18 C 0.5307(10) 0.2267(9) 0.0718(6) 0.081(3) Uani 1 1 d . . .
H18A H 0.5822 0.1722 0.0333 0.121 Uiso 1 1 calc R . .
H18B H 0.5325 0.2948 0.0427 0.121 Uiso 1 1 calc R . .
H18C H 0.4525 0.2316 0.0867 0.121 Uiso 1 1 calc R . .
C19 C 0.6968(9) 0.1929(10) 0.1277(7) 0.084(3) Uani 1 1 d . . .
H19A H 0.7284 0.1687 0.1776 0.126 Uiso 1 1 calc R . .
H19B H 0.6943 0.2635 0.1031 0.126 Uiso 1 1 calc R . .
H19C H 0.7453 0.1440 0.0841 0.126 Uiso 1 1 calc R . .
C20 C 0.6726(7) -0.0005(7) 0.2135(5) 0.0514(19) Uani 1 1 d . . .
H20 H 0.7430 0.0072 0.1894 0.062 Uiso 1 1 calc R . .
C21 C 0.6747(7) -0.0993(7) 0.2585(5) 0.0529(19) Uani 1 1 d . . .
C22 C 0.7886(8) -0.1922(9) 0.2677(7) 0.074(3) Uani 1 1 d . . .
H22A H 0.7735 -0.2417 0.3182 0.111 Uiso 1 1 calc R . .
H22B H 0.8392 -0.1656 0.2750 0.111 Uiso 1 1 calc R . .
H22C H 0.8255 -0.2286 0.2158 0.111 Uiso 1 1 calc R . .
C23 C 0.5700(6) -0.1095(6) 0.2944(5) 0.0458(17) Uani 1 1 d . . .
H23 H 0.5698 -0.1744 0.3266 0.055 Uiso 1 1 calc R . .
C24 C 0.3372(6) -0.0893(6) 0.4210(4) 0.0447(17) Uani 1 1 d . . .
C25 C 0.3203(8) -0.1821(8) 0.4535(5) 0.063(2) Uani 1 1 d . A .
H25 H 0.3194 -0.2196 0.4145 0.076 Uiso 1 1 calc R . .
C26 C 0.3044(10) -0.2233(10) 0.5423(6) 0.084(3) Uani 1 1 d . . .
H26 H 0.2938 -0.2871 0.5622 0.101 Uiso 1 1 calc R A .
C27 C 0.3049(10) -0.1669(13) 0.6001(6) 0.097(4) Uani 1 1 d . A .
H27 H 0.2921 -0.1916 0.6599 0.117 Uiso 1 1 calc R . .
C28 C 0.3240(10) -0.0753(12) 0.5702(6) 0.087(3) Uani 1 1 d . . .
H28 H 0.3278 -0.0392 0.6087 0.105 Uiso 1 1 calc R A .
C29 C 0.3376(8) -0.0371(8) 0.4819(5) 0.064(2) Uani 1 1 d D A .
C31 C 0.3476(7) 0.1041(6) 0.0396(4) 0.059(2) Uani 1 1 d D C .
H31A H 0.3174 0.0511 0.0454 0.071 Uiso 1 1 calc R D 1
H31B H 0.4037 0.0751 0.0743 0.071 Uiso 1 1 calc R D 1

loop_
_atom_site_aniso_label
_atom_site_aniso_U_11
_atom_site_aniso_U_22
_atom_site_aniso_U_33
_atom_site_aniso_U_23
_atom_site_aniso_U_13
_atom_site_aniso_U_12
C30 0.107(9) 0.111(8) 0.107(8) -0.038(6) -0.035(6) -0.046(6)
C30' 0.107(9) 0.111(8) 0.107(8) -0.038(6) -0.035(6) -0.046(6)
C43 0.077(8) 0.062(5) 0.087(6) 0.010(4) -0.027(5) -0.037(5)
C44 0.120(10) 0.108(8) 0.121(9) 0.007(6) -0.027(6) -0.059(7)
C45 0.094(9) 0.075(7) 0.108(8) -0.003(5) -0.027(6) -0.037(6)
C46 0.088(9) 0.077(6) 0.097(7) -0.019(5) -0.024(5) -0.034(6)
C47 0.128(10) 0.116(9) 0.126(9) -0.031(6) -0.034(6) -0.046(7)
C43' 0.077(8) 0.062(5) 0.087(6) 0.010(4) -0.027(5) -0.037(5)
C44' 0.120(10) 0.108(8) 0.121(9) 0.007(6) -0.027(6) -0.059(7)
C45' 0.094(9) 0.075(7) 0.108(8) -0.003(5) -0.027(6) -0.037(6)
C46' 0.088(9) 0.077(6) 0.097(7) -0.019(5) -0.024(5) -0.034(6)
C47' 0.128(10) 0.116(9) 0.126(9) -0.031(6) -0.034(6) -0.046(7)
C32 0.083(8) 0.080(6) 0.061(5) -0.009(4) -0.012(5) -0.037(5)
C33 0.091(8) 0.091(7) 0.066(6) -0.006(5) -0.022(6) -0.033(5)
C34 0.076(7) 0.074(6) 0.060(5) 0.009(4) -0.025(5) -0.030(5)
C35 0.086(7) 0.085(7) 0.098(9) -0.014(6) -0.027(6) -0.033(5)
C36 0.093(7) 0.101(8) 0.105(9) -0.012(6) -0.024(6) -0.037(6)
C37 0.104(8) 0.099(8) 0.108(9) -0.007(6) -0.032(6) -0.027(6)
C38 0.109(8) 0.110(9) 0.121(10) -0.004(6) -0.034(6) -0.047(6)
C39 0.091(9) 0.074(7) 0.073(6) -0.015(5) -0.018(6) -0.029(6)
C40 0.094(8) 0.094(7) 0.077(7) -0.015(5) -0.013(6) -0.034(6)
C41 0.079(10) 0.085(10) 0.042(8) 0.002(6) -0.006(6) -0.047(7)
C42 0.060(8) 0.078(6) 0.059(5) -0.003(4) -0.020(4) -0.030(6)
C32' 0.083(8) 0.080(6) 0.061(5) -0.009(4) -0.012(5) -0.037(5)
C33' 0.091(8) 0.091(7) 0.066(6) -0.006(5) -0.022(6) -0.033(5)
C34' 0.076(7) 0.074(6) 0.060(5) 0.009(4) -0.025(5) -0.030(5)
C35' 0.086(7) 0.085(7) 0.098(9) -0.014(6) -0.027(6) -0.033(5)
C36' 0.093(7) 0.101(8) 0.105(9) -0.012(6) -0.024(6) -0.037(6)
C37' 0.104(8) 0.099(8) 0.108(9) -0.007(6) -0.032(6) -0.027(6)
C38' 0.109(8) 0.110(9) 0.121(10) -0.004(6) -0.034(6) -0.047(6)
C39' 0.091(9) 0.074(7) 0.073(6) -0.015(5) -0.018(6) -0.029(6)
C40' 0.094(8) 0.094(7) 0.077(7) -0.015(5) -0.013(6) -0.034(6)
C41' 0.20(3) 0.20(3) 0.19(3) -0.027(10) -0.051(12) -0.086(15)
C42' 0.060(8) 0.078(6) 0.059(5) -0.003(4) -0.020(4) -0.030(6)
Gd1 0.0497(3) 0.0362(2) 0.0420(2) -0.00033(15) -0.01549(16) -0.01741(18)
O1 0.042(3) 0.038(3) 0.048(3) -0.004(2) -0.020(2) -0.016(2)
O2 0.050(3) 0.050(3) 0.049(3) 0.001(2) -0.015(2) -0.025(3)
O3 0.135(7) 0.117(6) 0.064(4) -0.035(4) -0.015(4) -0.075(6)
O4 0.081(4) 0.059(3) 0.037(3) 0.002(2) -0.016(3) -0.024(3)
O5 0.079(5) 0.055(4) 0.127(7) 0.015(4) -0.057(5) -0.018(4)
O6 0.086(4) 0.068(4) 0.052(3) -0.016(3) -0.003(3) -0.033(4)
N1 0.088(6) 0.047(4) 0.087(6) 0.005(4) -0.027(5) -0.030(4)
N2 0.088(6) 0.046(4) 0.082(6) -0.017(4) -0.011(4) -0.030(4)
C1 0.047(4) 0.035(4) 0.029(3) 0.002(3) -0.008(3) -0.022(3)
C2 0.051(4) 0.046(4) 0.037(4) 0.002(3) -0.018(3) -0.025(4)
C3 0.053(4) 0.054(4) 0.045(4) -0.003(3) -0.020(3) -0.028(4)
C4 0.072(6) 0.075(6) 0.059(5) 0.008(4) -0.036(4) -0.036(5)
C5 0.065(5) 0.073(6) 0.078(6) -0.010(5) -0.035(5) -0.033(5)
C6 0.046(4) 0.080(6) 0.056(5) -0.006(4) -0.018(4) -0.025(4)
C7 0.060(5) 0.050(4) 0.048(4) -0.012(3) -0.011(4) -0.030(4)
C8 0.057(5) 0.048(4) 0.053(4) -0.007(4) -0.013(4) -0.022(4)
C9 0.095(8) 0.055(6) 0.085(7) -0.018(5) -0.022(6) -0.023(5)
C10 0.042(4) 0.045(4) 0.044(4) 0.000(3) -0.015(3) -0.014(3)
C11 0.035(3) 0.036(3) 0.032(3) 0.004(3) -0.011(3) -0.016(3)
C12 0.040(4) 0.045(4) 0.034(3) -0.001(3) -0.012(3) -0.021(3)
C13 0.045(4) 0.053(4) 0.031(3) -0.011(3) -0.009(3) -0.023(4)
C14 0.045(4) 0.052(4) 0.030(3) -0.005(3) -0.012(3) -0.022(4)
C15 0.054(5) 0.062(5) 0.033(4) -0.002(3) -0.013(3) -0.033(4)
C16 0.062(5) 0.070(6) 0.056(5) 0.003(4) -0.022(4) -0.042(5)
C17 0.092(7) 0.063(6) 0.097(8) -0.002(5) -0.029(6) -0.047(6)
C18 0.104(8) 0.106(8) 0.054(5) 0.022(5) -0.029(5) -0.072(7)
C19 0.082(7) 0.106(8) 0.086(7) 0.016(6) -0.026(6) -0.067(7)
C20 0.046(4) 0.069(5) 0.045(4) -0.004(4) -0.009(3) -0.032(4)
C21 0.046(4) 0.067(5) 0.049(4) -0.005(4) -0.017(3) -0.024(4)
C22 0.052(5) 0.087(7) 0.078(7) -0.009(5) -0.014(5) -0.027(5)
C23 0.045(4) 0.051(4) 0.042(4) 0.000(3) -0.017(3) -0.019(4)
C24 0.036(4) 0.063(5) 0.033(4) 0.001(3) -0.012(3) -0.020(4)
C25 0.067(5) 0.079(6) 0.041(4) 0.005(4) -0.010(4) -0.037(5)
C26 0.093(8) 0.096(8) 0.049(5) 0.025(5) -0.017(5) -0.045(7)
C27 0.074(7) 0.161(13) 0.036(5) 0.013(6) -0.016(5) -0.042(8)
C28 0.088(7) 0.146(11) 0.040(5) -0.015(6) -0.012(5) -0.059(8)
C29 0.070(6) 0.094(7) 0.044(5) -0.007(4) -0.018(4) -0.045(5)
C31 0.068(5) 0.063(5) 0.046(4) -0.006(4) -0.015(4) -0.027(5)

loop_
_atom_type_symbol
_atom_type_description
_atom_type_scat_dispersion_real
_atom_type_scat_dispersion_imag
_atom_type_scat_source
C C 0.0033 0.0016 'International Tables Vol C Tables 4.2.6.8 and 6.1.1.4'
H H 0.0000 0.0000 'International Tables Vol C Tables 4.2.6.8 and 6.1.1.4'
Gd Gd -0.1653 3.9035 'International Tables Vol C Tables 4.2.6.8 and 6.1.1.4'
N N 0.0061 0.0033 'International Tables Vol C Tables 4.2.6.8 and 6.1.1.4'
O O 0.0106 0.0060 'International Tables Vol C Tables 4.2.6.8 and 6.1.1.4'

loop_
_geom_angle_atom_site_label_1
_geom_angle_atom_site_label_2
_geom_angle_atom_site_label_3
_geom_angle
O3 C30 H30A 109.5
O3 C30 H30B 109.5
O3 C30 H30C 109.5
O3 C30' H30D 109.5
O3 C30' H30E 109.5
H30D C30' H30E 109.5
O3 C30' H30F 109.5
H30D C30' H30F 109.5
H30E C30' H30F 109.5
C45 C43 N1 108(2)
C45 C43 C44 130(2)
N1 C43 C44 122(2)
C43 C45 C46 109(2)
C43 C45 H45 125.5
C46 C45 H45 125.5
C45 C46 N2 108(2)
C45 C46 C47 131(2)
N2 C46 C47 122(2)
C45' C43' N1 110.5(18)
C45' C43' C44' 131.1(19)
N1 C43' C44' 118.0(19)
C43' C44' H44D 109.5
C43' C44' H44E 109.5
H44D C44' H44E 109.5
C43' C44' H44F 109.5
H44D C44' H44F 109.5
H44E C44' H44F 109.5
C43' C45' C46' 105(2)
C43' C45' H45' 127.6
C46' C45' H45' 127.6
C45' C46' N2 111.6(19)
C45' C46' C47' 124(2)
N2 C46' C47' 124(2)
C46' C47' H47D 109.5
C46' C47' H47E 109.5
H47D C47' H47E 109.5
C46' C47' H47F 109.5
H47D C47' H47F 109.5
H47E C47' H47F 109.5
C33 C32 C31 106.9(8)
C33 C32 H32A 110.3
C31 C32 H32A 110.3
C33 C32 H32B 110.3
C31 C32 H32B 110.3
H32A C32 H32B 108.6
C34 C33 C32 108.2(8)
C34 C33 H33A 110.1
C32 C33 H33A 110.1
C34 C33 H33B 110.1
C32 C33 H33B 110.1
H33A C33 H33B 108.4
O4 C34 C33 108.5(8)
O4 C34 H34A 110.0
C33 C34 H34A 110.0
O4 C34 H34B 110.0
C33 C34 H34B 110.0
H34A C34 H34B 108.4
O5 C35 C36 108.7(8)
O5 C35 H35A 109.9
C36 C35 H35A 109.9
O5 C35 H35B 109.9
C36 C35 H35B 109.9
H35A C35 H35B 108.3
C35 C36 C37 105.2(9)
C35 C36 H36A 110.7
C37 C36 H36A 110.7
C35 C36 H36B 110.7
C37 C36 H36B 110.7
H36A C36 H36B 108.8
C36 C37 C38 105.1(10)
C36 C37 H37A 110.7
C38 C37 H37A 110.7
C36 C37 H37B 110.7
C38 C37 H37B 110.7
H37A C37 H37B 108.8
O5 C38 C37 104.1(9)
O5 C38 H38A 110.9
C37 C38 H38A 110.9
O5 C38 H38B 110.9
C37 C38 H38B 110.9
H38A C38 H38B 108.9
O6 C39 C40 106.9(8)
O6 C39 H39A 110.3
C40 C39 H39A 110.3
O6 C39 H39B 110.3
C40 C39 H39B 110.3
H39A C39 H39B 108.6
C41 C40 C39 107.9(8)
C41 C40 H40A 110.1
C39 C40 H40A 110.1
C41 C40 H40B 110.1
C39 C40 H40B 110.1
H40A C40 H40B 108.4
C42 C41 C40 107.2(8)
C42 C41 H41A 110.3
C40 C41 H41A 110.3
C42 C41 H41B 110.3
C40 C41 H41B 110.3
H41A C41 H41B 108.5
C41 C42 O6 107.4(8)
C41 C42 H42A 110.2
O6 C42 H42A 110.2
C41 C42 H42B 110.2
O6 C42 H42B 110.2
H42A C42 H42B 108.5
C33' C32' C31 107.4(8)
C33' C32' H32C 110.2
C31 C32' H32C 110.2
C33' C32' H32D 110.2
C31 C32' H32D 110.2
H32C C32' H32D 108.5
C34' C33' C32' 108.6(8)
C34' C33' H33C 110.0
C32' C33' H33C 110.0
C34' C33' H33D 110.0
C32' C33' H33D 110.0
H33C C33' H33D 108.3
O4 C34' C33' 107.3(8)
O4 C34' H34C 110.2
C33' C34' H34C 110.2
O4 C34' H34D 110.2
C33' C34' H34D 110.2
H34C C34' H34D 108.5
O5 C35' C36' 106.1(8)
O5 C35' H35C 110.5
C36' C35' H35C 110.5
O5 C35' H35D 110.5
C36' C35' H35D 110.5
H35C C35' H35D 108.7
C35' C36' C37' 105.9(10)
C35' C36' H36C 110.6
C37' C36' H36C 110.5
C35' C36' H36D 110.5
C37' C36' H36D 110.6
H36C C36' H36D 108.7
C36' C37' C38' 104.6(11)
C36' C37' H37C 110.8
C38' C37' H37C 110.8
C36' C37' H37D 110.8
C38' C37' H37D 110.8
H37C C37' H37D 108.9
O5 C38' C37' 102.2(10)
O5 C38' H38C 111.3
C37' C38' H38C 111.3
O5 C38' H38D 111.3
C37' C38' H38D 111.3
H38C C38' H38D 109.2
O6 C39' C40' 106.4(8)
O6 C39' H39C 110.4
C40' C39' H39C 110.4
O6 C39' H39D 110.4
C40' C39' H39D 110.4
H39C C39' H39D 108.6
C39' C40' C41' 107.2(9)
C39' C40' H40C 110.3
C41' C40' H40C 110.3
C39' C40' H40D 110.3
C41' C40' H40D 110.3
H40C C40' H40D 108.5
C42' C41' C40' 101.9(11)
C42' C41' H41C 111.4
C40' C41' H41C 111.4
C42' C41' H41D 111.4
C40' C41' H41D 111.4
H41C C41' H41D 109.2
C41' C42' O6 104.0(11)
C41' C42' H42C 111.0
O6 C42' H42C 111.0
C41' C42' H42D 111.0
O6 C42' H42D 111.0
H42C C42' H42D 109.0
O2 Gd1 O1 95.51(18)
O2 Gd1 O4 87.7(2)
O1 Gd1 O4 82.48(19)
O2 Gd1 N1 91.4(2)
O1 Gd1 N1 164.0(2)
O4 Gd1 N1 83.4(3)
O2 Gd1 N2 98.1(2)
O1 Gd1 N2 157.5(2)
O4 Gd1 N2 115.8(2)
N1 Gd1 N2 32.9(3)
O2 Gd1 O6 103.9(2)
O1 Gd1 O6 77.97(18)
O4 Gd1 O6 158.0(2)
N1 Gd1 O6 114.3(3)
N2 Gd1 O6 81.5(2)
O2 Gd1 O5 170.0(2)
O1 Gd1 O5 89.7(2)
O4 Gd1 O5 84.6(2)
N1 Gd1 O5 81.5(2)
N2 Gd1 O5 79.7(3)
O6 Gd1 O5 85.4(3)
C1 O1 Gd1 142.2(4)
C14 O2 Gd1 157.3(5)
C29 O3 C30' 119.3(10)
C29 O3 C30 120.9(16)
C30' O3 C30 37(2)
C34 O4 C31 108.2(6)
C34 O4 C34' 22.8(13)
C31 O4 C34' 109.1(7)
C34 O4 Gd1 128.3(7)
C31 O4 Gd1 120.3(4)
C34' O4 Gd1 130.2(6)
C35 O5 C35' 30.0(12)
C35 O5 C38' 101.9(13)
C35' O5 C38' 108.5(8)
C35 O5 C38 106.1(8)
C35' O5 C38 95.9(12)
C38' O5 C38 32.3(14)
C35 O5 Gd1 127.7(8)
C35' O5 Gd1 117.8(9)
C38' O5 Gd1 130.0(10)
C38 O5 Gd1 121.0(8)
C39' O6 C42 106.3(10)
C39' O6 C39 29.1(12)
C42 O6 C39 108.0(7)
C39' O6 C42' 104.4(8)
C42 O6 C42' 16.1(18)
C39 O6 C42' 114.3(10)
C39' O6 Gd1 128.1(7)
C42 O6 Gd1 125.6(7)
C39 O6 Gd1 119.8(7)
C42' O6 Gd1 124.9(7)
C43' N1 N2 106.7(12)
C43' N1 C43 20.0(12)
N2 N1 C43 107.3(13)
C43' N1 Gd1 171.6(11)
N2 N1 Gd1 73.9(4)
C43 N1 Gd1 168.3(12)
C46' N2 C46 21.5(18)
C46' N2 N1 105.5(12)
C46 N2 N1 107.8(13)
C46' N2 Gd1 171.1(14)
C46 N2 Gd1 167.4(16)
N1 N2 Gd1 73.2(4)
O1 C1 C11 121.0(6)
O1 C1 C2 120.1(6)
C11 C1 C2 118.9(6)
C7 C2 C1 117.3(7)
C7 C2 C3 121.0(6)
C1 C2 C3 121.7(6)
C6 C3 C4 111.7(7)
C6 C3 C5 106.6(7)
C4 C3 C5 108.0(7)
C6 C3 C2 108.2(6)
C4 C3 C2 110.1(6)
C5 C3 C2 112.2(7)
C3 C4 H4A 109.5
C3 C4 H4B 109.5
H4A C4 H4B 109.5
C3 C4 H4C 109.5
H4A C4 H4C 109.5
H4B C4 H4C 109.5
C3 C5 H5A 109.5
C3 C5 H5B 109.5
H5A C5 H5B 109.5
C3 C5 H5C 109.5
H5A C5 H5C 109.5
H5B C5 H5C 109.5
C3 C6 H6A 109.5
C3 C6 H6B 109.5
H6A C6 H6B 109.5
C3 C6 H6C 109.5
H6A C6 H6C 109.5
H6B C6 H6C 109.5
C8 C7 C2 123.9(7)
C8 C7 H7 118.0
C2 C7 H7 118.0
C10 C8 C7 116.9(7)
C10 C8 C9 122.5(8)
C7 C8 C9 120.6(8)
C8 C9 H9A 109.5
C8 C9 H9B 109.5
H9A C9 H9B 109.5
C8 C9 H9C 109.5
H9A C9 H9C 109.5
H9B C9 H9C 109.5
C8 C10 C11 122.7(7)
C8 C10 H10 118.6
C11 C10 H10 118.6
C1 C11 C10 119.7(6)
C1 C11 C12 120.6(6)
C10 C11 C12 119.8(6)
C13 C12 C11 113.0(5)
C13 C12 C24 111.4(6)
C11 C12 C24 115.3(6)
C13 C12 H12 105.4
C11 C12 H12 105.4
C24 C12 H12 105.4
C23 C13 C14 119.3(7)
C23 C13 C12 122.3(7)
C14 C13 C12 118.5(7)
O2 C14 C13 119.5(6)
O2 C14 C15 120.5(7)
C13 C14 C15 120.1(7)
C20 C15 C14 117.1(7)
C20 C15 C16 122.0(7)
C14 C15 C16 120.8(7)
C17 C16 C15 110.0(7)
C17 C16 C19 108.8(8)
C15 C16 C19 110.5(8)
C17 C16 C18 111.4(9)
C15 C16 C18 109.8(7)
C19 C16 C18 106.3(8)
C16 C17 H17A 109.5
C16 C17 H17B 109.5
H17A C17 H17B 109.5
C16 C17 H17C 109.5
H17A C17 H17C 109.5
H17B C17 H17C 109.5
C16 C18 H18A 109.5
C16 C18 H18B 109.5
H18A C18 H18B 109.5
C16 C18 H18C 109.5
H18A C18 H18C 109.5
H18B C18 H18C 109.5
C16 C19 H19A 109.5
C16 C19 H19B 109.5
H19A C19 H19B 109.5
C16 C19 H19C 109.5
H19A C19 H19C 109.5
H19B C19 H19C 109.5
C15 C20 C21 123.3(7)
C15 C20 H20 118.4
C21 C20 H20 118.4
C23 C21 C20 117.8(7)
C23 C21 C22 121.3(8)
C20 C21 C22 120.9(7)
C21 C22 H22A 109.5
C21 C22 H22B 109.5
H22A C22 H22B 109.5
C21 C22 H22C 109.5
H22A C22 H22C 109.5
H22B C22 H22C 109.5
C13 C23 C21 122.4(7)
C13 C23 H23 118.8
C21 C23 H23 118.8
C25 C24 C29 115.9(7)
C25 C24 C12 124.8(7)
C29 C24 C12 119.3(7)
C24 C25 C26 123.1(10)
C24 C25 H25 118.5
C26 C25 H25 118.5
C27 C26 C25 118.2(11)
C27 C26 H26 120.9
C25 C26 H26 120.9
C28 C27 C26 120.6(9)
C28 C27 H27 119.7
C26 C27 H27 119.7
C27 C28 C29 118.9(10)
C27 C28 H28 120.5
C29 C28 H28 120.5
O3 C29 C28 122.2(9)
O3 C29 C24 114.6(7)
C28 C29 C24 123.2(9)
O4 C31 C32 107.8(7)
O4 C31 C32' 106.6(7)
C32 C31 C32' 19.9(16)
O4 C31 H31A 110.2
C32 C31 H31A 110.2
C32' C31 H31A 92.8
O4 C31 H31B 110.2
C32 C31 H31B 110.2
C32' C31 H31B 126.9
H31A C31 H31B 108.5

loop_
_geom_bond_atom_site_label_1
_geom_bond_atom_site_label_2
_geom_bond_distance
C30 O3 1.455(15)
C30 H30A 0.9600
C30 H30B 0.9600
C30 H30C 0.9600
C30' O3 1.450(13)
C30' H30D 0.9600
C30' H30E 0.9600
C30' H30F 0.9600
C43 C45 1.337(19)
C43 N1 1.371(14)
C43 C44 1.51(2)
C44 H44A 0.9600
C44 H44B 0.9600
C44 H44C 0.9600
C45 C46 1.352(19)
C45 H45 0.9300
C46 N2 1.355(15)
C46 C47 1.48(2)
C47 H47A 0.9600
C47 H47B 0.9600
C47 H47C 0.9600
C43' C45' 1.331(18)
C43' N1 1.367(14)
C43' C44' 1.50(2)
C44' H44D 0.9600
C44' H44E 0.9600
C44' H44F 0.9600
C45' C46' 1.348(19)
C45' H45' 0.9300
C46' N2 1.350(15)
C46' C47' 1.48(2)
C47' H47D 0.9600
C47' H47E 0.9600
C47' H47F 0.9600
C32 C33 1.481(9)
C32 C31 1.504(9)
C32 H32A 0.9700
C32 H32B 0.9700
C33 C34 1.475(9)
C33 H33A 0.9700
C33 H33B 0.9700
C34 O4 1.471(9)
C34 H34A 0.9700
C34 H34B 0.9700
C35 O5 1.481(9)
C35 C36 1.484(9)
C35 H35A 0.9700
C35 H35B 0.9700
C36 C37 1.488(10)
C36 H36A 0.9700
C36 H36B 0.9700
C37 C38 1.509(10)
C37 H37A 0.9700
C37 H37B 0.9700
C38 O5 1.504(9)
C38 H38A 0.9700
C38 H38B 0.9700
C39 O6 1.489(9)
C39 C40 1.495(9)
C39 H39A 0.9700
C39 H39B 0.9700
C40 C41 1.493(9)
C40 H40A 0.9700
C40 H40B 0.9700
C41 C42 1.476(9)
C41 H41A 0.9700
C41 H41B 0.9700
C42 O6 1.484(9)
C42 H42A 0.9700
C42 H42B 0.9700
C32' C33' 1.477(9)
C32' C31 1.505(9)
C32' H32C 0.9700
C32' H32D 0.9700
C33' C34' 1.475(9)
C33' H33C 0.9700
C33' H33D 0.9700
C34' O4 1.472(9)
C34' H34C 0.9700
C34' H34D 0.9700
C35' O5 1.486(9)
C35' C36' 1.488(9)
C35' H35C 0.9700
C35' H35D 0.9700
C36' C37' 1.493(10)
C36' H36C 0.9700
C36' H36D 0.9700
C37' C38' 1.514(10)
C37' H37C 0.9700
C37' H37D 0.9700
C38' O5 1.491(9)
C38' H38C 0.9700
C38' H38D 0.9700
C39' O6 1.481(9)
C39' C40' 1.495(9)
C39' H39C 0.9700
C39' H39D 0.9700
C40' C41' 1.497(10)
C40' H40C 0.9700
C40' H40D 0.9700
C41' C42' 1.496(10)
C41' H41C 0.9700
C41' H41D 0.9700
C42' O6 1.499(9)
C42' H42C 0.9700
C42' H42D 0.9700
Gd1 O2 2.136(5)
Gd1 O1 2.224(5)
Gd1 O4 2.409(5)
Gd1 N1 2.411(7)
Gd1 N2 2.419(7)
Gd1 O6 2.460(5)
Gd1 O5 2.504(6)
O1 C1 1.344(8)
O2 C14 1.357(9)
O3 C29 1.361(12)
O4 C31 1.472(9)
N1 N2 1.367(12)
C1 C11 1.390(9)
C1 C2 1.443(10)
C2 C7 1.394(11)
C2 C3 1.556(10)
C3 C6 1.526(11)
C3 C4 1.530(11)
C3 C5 1.532(10)
C4 H4A 0.9600
C4 H4B 0.9600
C4 H4C 0.9600
C5 H5A 0.9600
C5 H5B 0.9600
C5 H5C 0.9600
C6 H6A 0.9600
C6 H6B 0.9600
C6 H6C 0.9600
C7 C8 1.379(11)
C7 H7 0.9300
C8 C10 1.378(11)
C8 C9 1.511(12)
C9 H9A 0.9600
C9 H9B 0.9600
C9 H9C 0.9600
C10 C11 1.396(10)
C10 H10 0.9300
C11 C12 1.528(9)
C12 C13 1.526(9)
C12 C24 1.533(9)
C12 H12 0.9800
C13 C23 1.372(11)
C13 C14 1.395(10)
C14 C15 1.433(10)
C15 C20 1.374(12)
C15 C16 1.540(11)
C16 C17 1.535(13)
C16 C19 1.553(12)
C16 C18 1.553(12)
C17 H17A 0.9600
C17 H17B 0.9600
C17 H17C 0.9600
C18 H18A 0.9600
C18 H18B 0.9600
C18 H18C 0.9600
C19 H19A 0.9600
C19 H19B 0.9600
C19 H19C 0.9600
C20 C21 1.387(12)
C20 H20 0.9300
C21 C23 1.375(10)
C21 C22 1.510(13)
C22 H22A 0.9600
C22 H22B 0.9600
C22 H22C 0.9600
C23 H23 0.9300
C24 C25 1.366(12)
C24 C29 1.380(11)
C25 C26 1.395(12)
C25 H25 0.9300
C26 C27 1.381(17)
C26 H26 0.9300
C27 C28 1.360(18)
C27 H27 0.9300
C28 C29 1.379(13)
C28 H28 0.9300
C31 H31A 0.9700
C31 H31B 0.9700

loop_
_platon_squeeze_void_nr
_platon_squeeze_void_average_x
_platon_squeeze_void_average_y
_platon_squeeze_void_average_z
_platon_squeeze_void_volume
_platon_squeeze_void_count_electrons
_platon_squeeze_void_content
1 -0.010 0.267 0.958 27 1 ' '
2 0.010 0.733 0.042 27 1 ' '
3 0.441 0.401 0.672 10 1 ' '
4 0.558 0.599 0.328 10 1 ' '
